data_7715307
loop_
_publ_author_name
'Posada Urrutia, Mauricio'
'Kaul, Nidhi'
'Kaper, Tobias'
'Hurrell, Dustin'
'Chiang, Linus'
'Wells, Jordann A. L.'
'Orthaber, Andreas'
'Hammarstr&#xf6;m, Leif'
'Pilarski, Lukasz T.'
'Dyrager, Christine'

_publ_section_title
;
 Access to long-lived room temperature phosphorescence through auration of
 2,1,3-benzothiadiazole.
;
_journal_issue 12
_journal_name_full 'Dalton transactions (Cambridge, England : 2003)'
_journal_page_first 5658
_journal_page_last 5664
_journal_paper_doi 10.1039/d4dt00238e
_journal_volume 53
_journal_year 2024
_chemical_formula_moiety 'C27 H27 Au N4 S'
_chemical_formula_sum 'C27 H27 Au N4 S'
_chemical_formula_weight 636.55
_space_group_crystal_system triclinic
_space_group_IT_number 2
_space_group_name_Hall '-P 1'
_space_group_name_H-M_alt 'P -1'
_atom_sites_solution_hydrogens geom
_audit_creation_date 2022-01-17
_audit_creation_method
;
Olex2 1.5
(compiled 2021.10.07 svn.r9718050b for OlexSys, GUI svn.r6410)
;
_audit_update_record
;
2022-01-17 deposited with the CCDC.	2024-02-27 downloaded from the CCDC.
;
_cell_angle_alpha 105.2530(10)
_cell_angle_beta 100.3180(10)
_cell_angle_gamma 102.0320(10)
_cell_formula_units_Z 4
_cell_length_a 10.3239(4)
_cell_length_b 15.6203(6)
_cell_length_c 16.6809(7)
_cell_measurement_reflns_used 9820
_cell_measurement_temperature 170
_cell_measurement_theta_max 29.227
_cell_measurement_theta_min 2.497
_cell_volume 2458.97(17)
_computing_cell_refinement 'SAINT v8.34A (Bruker, 2013)'
_computing_data_reduction 'SAINT v8.34A (Bruker, 2013)'
_computing_molecular_graphics 'Olex2 1.5 (Dolomanov et al., 2009)'
_computing_publication_material 'Olex2 1.5 (Dolomanov et al., 2009)'
_computing_structure_refinement 'XL  (Sheldrick, 2008)'
_computing_structure_solution 'SHELXT 2014/4 (Sheldrick, 2014)'
_diffrn_ambient_temperature 170.0
_diffrn_detector_area_resol_mean 7.9
_diffrn_detector_type 'CCD area detector'
_diffrn_measured_fraction_theta_full 0.999
_diffrn_measured_fraction_theta_max 0.983
_diffrn_measurement_device 'three-circle diffractometer'
_diffrn_measurement_device_type 'Bruker APEX-II CCD'
_diffrn_measurement_method '\f and \w scans'
_diffrn_radiation_type MoK\a
_diffrn_radiation_wavelength 0.71073
_diffrn_reflns_av_R_equivalents 0.0374
_diffrn_reflns_av_unetI/netI 0.0207
_diffrn_reflns_Laue_measured_fraction_full 0.999
_diffrn_reflns_Laue_measured_fraction_max 0.983
_diffrn_reflns_limit_h_max 14
_diffrn_reflns_limit_h_min -14
_diffrn_reflns_limit_k_max 21
_diffrn_reflns_limit_k_min -21
_diffrn_reflns_limit_l_max 22
_diffrn_reflns_limit_l_min -22
_diffrn_reflns_number 133098
_diffrn_reflns_point_group_measured_fraction_full 0.999
_diffrn_reflns_point_group_measured_fraction_max 0.983
_diffrn_reflns_theta_full 25.242
_diffrn_reflns_theta_max 29.432
_diffrn_reflns_theta_min 2.082
_diffrn_source_current 0.6
_diffrn_source_power 0.03
_diffrn_source_voltage 50.0
_diffrn_standards_number 0
_exptl_absorpt_coefficient_mu 6.090
_exptl_absorpt_correction_T_max 0.7458
_exptl_absorpt_correction_T_min 0.6095
_exptl_absorpt_correction_type multi-scan
_exptl_absorpt_process_details
;
SADABS-2014/5 (Bruker,2014/5) was used for absorption correction.
wR2(int) was 0.1587 before and 0.0466 after correction.
The Ratio of minimum to maximum transmission is 0.8172.
The \l/2 correction factor is 0.00150.
;
_exptl_crystal_colour 'clear colourless'
_exptl_crystal_colour_lustre clear
_exptl_crystal_colour_primary colourless
_exptl_crystal_density_diffrn 1.719
_exptl_crystal_description block
_exptl_crystal_F_000 1248
_exptl_crystal_size_max 0.22
_exptl_crystal_size_mid 0.19
_exptl_crystal_size_min 0.12
_refine_diff_density_max 2.160
_refine_diff_density_min -1.686
_refine_diff_density_rms 0.100
_refine_ls_extinction_method none
_refine_ls_goodness_of_fit_ref 1.056
_refine_ls_hydrogen_treatment constr
_refine_ls_matrix_type full
_refine_ls_number_parameters 665
_refine_ls_number_reflns 13393
_refine_ls_number_restraints 686
_refine_ls_restrained_S_all 1.036
_refine_ls_R_factor_all 0.0306
_refine_ls_R_factor_gt 0.0240
_refine_ls_shift/su_max 0.003
_refine_ls_shift/su_mean 0.000
_refine_ls_structure_factor_coef Fsqd
_refine_ls_weighting_details 'w=1/[\s^2^(Fo^2^)+(0.0198P)^2^+4.8682P] where P=(Fo^2^+2Fc^2^)/3'
_refine_ls_weighting_scheme calc
_refine_ls_wR_factor_gt 0.0533
_refine_ls_wR_factor_ref 0.0556
_reflns_Friedel_coverage 0.000
_reflns_number_gt 11662
_reflns_number_total 13393
_reflns_threshold_expression 'I > 2\s(I)'
_cod_data_source_file d4dt00238e2.cif
_cod_data_source_block 1_CCDC1
_cod_depositor_comments 'Adding full bibliography for 7715304--7715308.cif.'
_cod_database_code 7715307
_shelx_shelxl_version_number 2018/3
_shelx_space_group_comment
;
The symmetry employed for this shelxl refinement is uniquely defined
by the following loop, which should always be used as a source of
symmetry information in preference to the above space-group names.
They are only intended as comments.
;
_shelx_estimated_absorpt_t_max 0.529
_shelx_estimated_absorpt_t_min 0.348
_olex2_refinement_description
;
1. Fixed Uiso
 At 1.2 times of:
  All C(H) groups
 At 1.5 times of:
  All C(H,H,H) groups
2. Restrained distances
 Au1A-C1A \\sim Au1A-C1B
 with sigma of 0.02
 S1A-N1A \\sim S1B-N1B
 with sigma of 0.02
 S1A-N2A \\sim S1B-N2B
 with sigma of 0.02
 N1A-C2A \\sim N1B-C2B
 with sigma of 0.02
 N2A-C3A \\sim N2B-C3B
 with sigma of 0.02
 C3A-C2A \\sim C3B-C2B
 with sigma of 0.02
 C3A-C4A \\sim C3B-C4B
 with sigma of 0.02
 C2A-C1A \\sim C2B-C1B
 with sigma of 0.02
 C1A-C6A \\sim C1B-C6B
 with sigma of 0.02
 C6A-C5A \\sim C6B-C5B
 with sigma of 0.02
 C5A-C4A \\sim C5B-C4B
 with sigma of 0.02
 Au1A-C2A \\sim Au1A-C2B
 with sigma of 0.04
 Au1A-C6A \\sim Au1A-C6B
 with sigma of 0.04
 S1A-C3A \\sim S1B-C3B
 with sigma of 0.04
 S1A-C2A \\sim S1B-C2B
 with sigma of 0.04
 N1A-N2A \\sim N1B-N2B
 with sigma of 0.04
 N1A-C3A \\sim N1B-C3B
 with sigma of 0.04
 N1A-C1A \\sim N1B-C1B
 with sigma of 0.04
 N2A-C2A \\sim N2B-C2B
 with sigma of 0.04
 N2A-C4A \\sim N2B-C4B
 with sigma of 0.04
 C3A-C1A \\sim C3B-C1B
 with sigma of 0.04
 C3A-C5A \\sim C3B-C5B
 with sigma of 0.04
 C2A-C6A \\sim C2B-C6B
 with sigma of 0.04
 C2A-C4A \\sim C2B-C4B
 with sigma of 0.04
 C1A-C5A \\sim C1B-C5B
 with sigma of 0.04
 C6A-C4A \\sim C6B-C4B
 with sigma of 0.04
3. Uiso/Uaniso restraints and constraints
Uanis(C6B) \\sim Ueq: with sigma of 0.03 and sigma for terminal atoms of 0.06
Uanis(S1B) \\sim Ueq, Uanis(N1B) \\sim Ueq, Uanis(N2B) \\sim Ueq, Uanis(C4B)
\\sim Ueq, Uanis(C3B) \\sim Ueq, Uanis(C2B) \\sim Ueq, Uanis(C1B) \\sim Ueq,
Uanis(C6B) \\sim Ueq, Uanis(C5B) \\sim Ueq: with sigma of 0.02 and sigma for
terminal atoms of 0.04
4. Rigid body (RIGU) restrains
 All non-hydrogen atoms
 with sigma for 1-2 distances of 0.004 and sigma for 1-3 distances of 0.004
5. Others
 Sof(S1B)=Sof(N1B)=Sof(N2B)=Sof(C4B)=Sof(H4B)=Sof(C3B)=Sof(C2B)=Sof(C1B)=
 Sof(C6B)=Sof(H6B)=Sof(C5B)=Sof(H5B)=1-FVAR(1)
 Sof(S1A)=Sof(N1A)=Sof(N2A)=Sof(C3A)=Sof(C2A)=Sof(C1A)=Sof(C6A)=Sof(H6A)=
 Sof(C5A)=Sof(H5A)=Sof(C4A)=Sof(H4A)=FVAR(1)
6.a Aromatic/amide H refined with riding coordinates:
 C21A(H21A), C8(H8), C9A(H9A), C21(H21), C14(H14), C23A(H23A), C8A(H8A),
 C12(H12), C9(H9), C5(H5), C4(H4), C14A(H14A), C6(H6), C23(H23), C12A(H12A),
 C6A(H6A), C5A(H5A), C4A(H4A), C4B(H4B), C6B(H6B), C5B(H5B)
6.b Fitted hexagon refined as free rotating group:
 C3A(C2A,C1A,C6A,C5A,C4A), C4B(C3B,C2B,C1B,C6B,C5B)
6.c Idealised Me refined as rotating group:
 C17A(H17A,H17B,H17C), C16(H16D,H16E,H16F), C16A(H16A,H16B,H16C), C25(H25D,
 H25E,H25F), C27(H27D,H27E,H27F), C26A(H26A,H26B,H26C), C18(H18D,H18E,H18F),
 C26(H26D,H26E,H26F), C25A(H25A,H25B,H25C), C18A(H18A,H18B,H18C), C27A(H27A,
 H27B,H27C), C17(H17D,H17E,H17F)
;
_olex2_submission_special_instructions 'No special instructions were received'

loop_
_space_group_symop_operation_xyz
'x, y, z'
'-x, -y, -z'

loop_
_atom_site_label
_atom_site_type_symbol
_atom_site_fract_x
_atom_site_fract_y
_atom_site_fract_z
_atom_site_U_iso_or_equiv
_atom_site_adp_type
_atom_site_occupancy
_atom_site_site_symmetry_order
_atom_site_calc_flag
_atom_site_refinement_flags_posn
_atom_site_refinement_flags_adp
_atom_site_refinement_flags_occupancy
_atom_site_disorder_assembly
_atom_site_disorder_group
Au1 Au 0.61609(2) 0.79302(2) 0.53903(2) 0.02112(3) Uani 1 1 d . . . . .
Au1A Au 0.30318(2) 0.67247(2) 0.92973(2) 0.02544(3) Uani 1 1 d D . . . .
S1 S 0.65687(11) 0.75040(7) 0.83061(6) 0.0472(2) Uani 1 1 d . . . . .
S1A S 0.53293(12) 0.52646(8) 1.13028(7) 0.0349(3) Uani 0.783(3) 1 d D . P A 1
N3A N 0.1165(2) 0.73464(17) 0.81188(16) 0.0236(5) Uani 1 1 d . . . . .
N4 N 0.4285(2) 0.65631(16) 0.36678(15) 0.0212(5) Uani 1 1 d . . . . .
C21A C -0.1377(3) 0.4235(2) 0.90692(19) 0.0270(6) Uani 1 1 d . . . . .
H21A H -0.184789 0.416431 0.949734 0.032 Uiso 1 1 calc R U . . .
N3 N 0.5474(2) 0.77829(16) 0.35310(15) 0.0222(5) Uani 1 1 d . . . . .
N1 N 0.6342(3) 0.75189(19) 0.73266(18) 0.0340(6) Uani 1 1 d . . . . .
C2 C 0.7162(3) 0.8328(2) 0.7337(2) 0.0308(7) Uani 1 1 d . . . . .
C8 C 0.4683(3) 0.7259(2) 0.27199(19) 0.0287(6) Uani 1 1 d . . . . .
H8 H 0.467339 0.741138 0.220413 0.034 Uiso 1 1 calc R U . . .
C7 C 0.5237(3) 0.73666(18) 0.41274(18) 0.0210(5) Uani 1 1 d . . . . .
N4A N 0.0055(2) 0.60520(17) 0.81781(16) 0.0245(5) Uani 1 1 d . . . . .
C9A C -0.0838(3) 0.6339(2) 0.7644(2) 0.0288(6) Uani 1 1 d . . . . .
H9A H -0.176463 0.602193 0.735923 0.035 Uiso 1 1 calc R U . . .
C21 C 0.3409(3) 0.43951(19) 0.42110(18) 0.0228(5) Uani 1 1 d . . . . .
H21 H 0.368914 0.384511 0.415812 0.027 Uiso 1 1 calc R U . . .
C19 C 0.3660(3) 0.58744(18) 0.40107(18) 0.0207(5) Uani 1 1 d . . . . .
C1 C 0.7255(3) 0.86196(19) 0.6669(2) 0.0257(6) Uani 1 1 d . . . . .
C17A C 0.5449(4) 1.0495(3) 0.8464(3) 0.0523(10) Uani 1 1 d . . . . .
H17A H 0.621520 1.030248 0.827024 0.078 Uiso 1 1 calc R U . . .
H17B H 0.576835 1.089279 0.906170 0.078 Uiso 1 1 calc R U . . .
H17C H 0.507707 1.083469 0.810336 0.078 Uiso 1 1 calc R U . . .
C16 C 0.8303(3) 0.7871(2) 0.3630(2) 0.0326(7) Uani 1 1 d . . . . .
H16D H 0.926592 0.803015 0.361397 0.049 Uiso 1 1 calc R U . . .
H16E H 0.776228 0.740454 0.308972 0.049 Uiso 1 1 calc R U . . .
H16F H 0.821529 0.762634 0.410778 0.049 Uiso 1 1 calc R U . . .
C19A C -0.0293(3) 0.51854(19) 0.83383(18) 0.0233(6) Uani 1 1 d . . . . .
C16A C 0.1633(4) 0.8967(3) 0.9551(2) 0.0397(8) Uani 1 1 d . . . . .
H16A H 0.066486 0.879549 0.925067 0.060 Uiso 1 1 calc R U . . .
H16B H 0.188564 0.959379 0.995204 0.060 Uiso 1 1 calc R U . . .
H16C H 0.179048 0.853684 0.986833 0.060 Uiso 1 1 calc R U . . .
C14 C 0.6847(3) 1.0295(2) 0.4002(2) 0.0311(7) Uani 1 1 d . . . . .
H14 H 0.653288 1.083436 0.409238 0.037 Uiso 1 1 calc R U . . .
C15A C 0.3058(3) 0.8069(2) 0.7627(2) 0.0296(6) Uani 1 1 d . . . . .
C25 C 0.5217(3) 0.4916(2) 0.3478(2) 0.0292(6) Uani 1 1 d . . . . .
H25D H 0.562380 0.446857 0.367031 0.044 Uiso 1 1 calc R U . . .
H25E H 0.591839 0.550051 0.362684 0.044 Uiso 1 1 calc R U . . .
H25F H 0.484170 0.467941 0.285549 0.044 Uiso 1 1 calc R U . . .
C20 C 0.4090(3) 0.50701(19) 0.39122(18) 0.0214(5) Uani 1 1 d . . . . .
C27 C 0.2167(4) 0.6901(2) 0.4498(2) 0.0337(7) Uani 1 1 d . . . . .
H27D H 0.287129 0.741139 0.493602 0.051 Uiso 1 1 calc R U . . .
H27E H 0.130226 0.683120 0.467015 0.051 Uiso 1 1 calc R U . . .
H27F H 0.204640 0.702945 0.394899 0.051 Uiso 1 1 calc R U . . .
C23A C -0.0351(3) 0.3594(2) 0.7962(2) 0.0280(6) Uani 1 1 d . . . . .
H23A H -0.013844 0.307739 0.761888 0.034 Uiso 1 1 calc R U . . .
C8A C -0.0143(3) 0.7149(2) 0.7606(2) 0.0288(6) Uani 1 1 d . . . . .
H8A H -0.048051 0.751466 0.728955 0.035 Uiso 1 1 calc R U . . .
C15 C 0.5921(3) 0.9450(2) 0.3855(2) 0.0269(6) Uani 1 1 d . . . . .
C26A C -0.1514(4) 0.2539(2) 0.8682(2) 0.0368(8) Uani 1 1 d . . . . .
H26A H -0.070949 0.236097 0.891996 0.055 Uiso 1 1 calc R U . . .
H26B H -0.200526 0.208569 0.812392 0.055 Uiso 1 1 calc R U . . .
H26C H -0.211773 0.256256 0.907405 0.055 Uiso 1 1 calc R U . . .
C12 C 0.8672(3) 0.9581(2) 0.3905(2) 0.0305(7) Uani 1 1 d . . . . .
H12 H 0.961273 0.963041 0.393002 0.037 Uiso 1 1 calc R U . . .
C22 C 0.2332(3) 0.4509(2) 0.45836(19) 0.0244(6) Uani 1 1 d . . . . .
C18 C 0.4445(3) 0.9381(2) 0.3849(3) 0.0379(8) Uani 1 1 d . . . . .
H18D H 0.430072 0.999784 0.397917 0.057 Uiso 1 1 calc R U . . .
H18E H 0.420464 0.910093 0.428228 0.057 Uiso 1 1 calc R U . . .
H18F H 0.386777 0.899763 0.328144 0.057 Uiso 1 1 calc R U . . .
C10 C 0.6428(3) 0.86738(19) 0.37235(18) 0.0219(5) Uani 1 1 d . . . . .
C9 C 0.3928(3) 0.6491(2) 0.28066(19) 0.0271(6) Uani 1 1 d . . . . .
H9 H 0.327653 0.599457 0.236325 0.033 Uiso 1 1 calc R U . . .
C5 C 0.8984(4) 1.0031(3) 0.7662(2) 0.0388(8) Uani 1 1 d . . . . .
H5 H 0.959824 1.060826 0.773994 0.047 Uiso 1 1 calc R U . . .
N1A N 0.4434(4) 0.5654(2) 1.0658(2) 0.0274(7) Uani 0.783(3) 1 d D . P A 1
C26 C 0.1561(3) 0.3748(2) 0.4858(2) 0.0335(7) Uani 1 1 d . . . . .
H26D H 0.065775 0.346049 0.445810 0.050 Uiso 1 1 calc R U . . .
H26E H 0.145270 0.400516 0.543687 0.050 Uiso 1 1 calc R U . . .
H26F H 0.207086 0.328435 0.485594 0.050 Uiso 1 1 calc R U . . .
C13 C 0.8220(3) 1.0374(2) 0.4022(2) 0.0320(7) Uani 1 1 d . . . . .
C25A C -0.1413(4) 0.5903(2) 0.9476(2) 0.0332(7) Uani 1 1 d . . . . .
H25A H -0.222548 0.598759 0.913409 0.050 Uiso 1 1 calc R U . . .
H25B H -0.065816 0.646271 0.963937 0.050 Uiso 1 1 calc R U . . .
H25C H -0.161534 0.578096 0.999356 0.050 Uiso 1 1 calc R U . . .
C13A C 0.4350(3) 0.9657(2) 0.8396(2) 0.0360(7) Uani 1 1 d . . . . .
C11 C 0.7791(3) 0.8720(2) 0.37526(19) 0.0253(6) Uani 1 1 d . . . . .
C22A C -0.1065(3) 0.3475(2) 0.8573(2) 0.0274(6) Uani 1 1 d . . . . .
C24A C 0.0062(3) 0.4442(2) 0.78346(19) 0.0254(6) Uani 1 1 d . . . . .
C11A C 0.2492(3) 0.8929(2) 0.8908(2) 0.0293(6) Uani 1 1 d . . . . .
N2 N 0.7707(4) 0.8475(2) 0.8823(2) 0.0474(8) Uani 1 1 d . . . . .
C20A C -0.1014(3) 0.5100(2) 0.89538(18) 0.0249(6) Uani 1 1 d . . . . .
C4 C 0.8899(4) 0.9729(3) 0.8348(2) 0.0410(8) Uani 1 1 d . . . . .
H4 H 0.945174 1.008130 0.890513 0.049 Uiso 1 1 calc R U . . .
C14A C 0.4094(3) 0.8845(2) 0.7727(2) 0.0341(7) Uani 1 1 d . . . . .
H14A H 0.464434 0.882050 0.732636 0.041 Uiso 1 1 calc R U . . .
C3 C 0.7959(4) 0.8872(3) 0.8203(2) 0.0362(7) Uani 1 1 d . . . . .
C6 C 0.8157(3) 0.9489(2) 0.6819(2) 0.0323(7) Uani 1 1 d . . . . .
H6 H 0.822008 0.972186 0.635135 0.039 Uiso 1 1 calc R U . . .
C7A C 0.1301(3) 0.6676(2) 0.84783(19) 0.0233(6) Uani 1 1 d . . . . .
C23 C 0.1957(3) 0.5327(2) 0.4682(2) 0.0268(6) Uani 1 1 d . . . . .
H23 H 0.123521 0.541235 0.495010 0.032 Uiso 1 1 calc R U . . .
C10A C 0.2264(3) 0.8137(2) 0.82239(19) 0.0247(6) Uani 1 1 d . . . . .
C24 C 0.2602(3) 0.60226(19) 0.44021(19) 0.0239(6) Uani 1 1 d . . . . .
C18A C 0.2823(4) 0.7189(3) 0.6917(2) 0.0405(8) Uani 1 1 d . . . . .
H18A H 0.344282 0.728603 0.654790 0.061 Uiso 1 1 calc R U . . .
H18B H 0.187438 0.700055 0.657661 0.061 Uiso 1 1 calc R U . . .
H18C H 0.299798 0.670673 0.716177 0.061 Uiso 1 1 calc R U . . .
N2A N 0.6769(4) 0.6051(3) 1.1615(3) 0.0379(9) Uani 0.783(3) 1 d D . P A 1
C12A C 0.3550(4) 0.9677(2) 0.8978(2) 0.0360(7) Uani 1 1 d . . . . .
H12A H 0.373244 1.022441 0.944496 0.043 Uiso 1 1 calc R U . . .
C27A C 0.0861(4) 0.4564(2) 0.7182(2) 0.0331(7) Uani 1 1 d . . . . .
H27A H 0.040195 0.484938 0.679959 0.050 Uiso 1 1 calc R U . . .
H27B H 0.091679 0.396137 0.684546 0.050 Uiso 1 1 calc R U . . .
H27C H 0.178510 0.496023 0.747672 0.050 Uiso 1 1 calc R U . . .
C3A C 0.6562(3) 0.6654(2) 1.1191(2) 0.0313(10) Uani 0.783(3) 1 d DG . P A 1
C2A C 0.5266(2) 0.64350(15) 1.06520(17) 0.0255(8) Uani 0.783(3) 1 d DG . P A 1
C1A C 0.4955(2) 0.70028(18) 1.01718(17) 0.0201(7) Uani 0.783(3) 1 d DG . P A 1
C6A C 0.5939(3) 0.77896(19) 1.0231(2) 0.0326(11) Uani 0.783(3) 1 d DG . P A 1
H6A H 0.572585 0.817767 0.990288 0.039 Uiso 0.783(3) 1 calc R U P A 1
C5A C 0.7234(3) 0.8009(2) 1.0771(3) 0.0436(12) Uani 0.783(3) 1 d DG . P A 1
H5A H 0.790699 0.854641 1.081111 0.052 Uiso 0.783(3) 1 calc R U P A 1
C4A C 0.7546(2) 0.7441(2) 1.1251(2) 0.0449(15) Uani 0.783(3) 1 d DG . P A 1
H4A H 0.843137 0.759055 1.161949 0.054 Uiso 0.783(3) 1 calc R U P A 1
C17 C 0.9188(4) 1.1288(2) 0.4140(3) 0.0491(10) Uani 1 1 d . . . . .
H17D H 0.906624 1.142544 0.359524 0.074 Uiso 1 1 calc R U . . .
H17E H 1.013088 1.126362 0.432742 0.074 Uiso 1 1 calc R U . . .
H17F H 0.899613 1.177173 0.457473 0.074 Uiso 1 1 calc R U . . .
S1B S 0.7749(7) 0.8439(5) 1.0922(6) 0.092(3) Uani 0.217(3) 1 d D U P A 2
N1B N 0.618(2) 0.7887(14) 1.0357(18) 0.086(9) Uani 0.217(3) 1 d D U P A 2
N2B N 0.8016(15) 0.7670(10) 1.1378(13) 0.039(4) Uani 0.217(3) 1 d D U P A 2
C4B C 0.6650(13) 0.6179(9) 1.1267(10) 0.060(6) Uani 0.217(3) 1 d DG U P A 2
H4B H 0.735945 0.608042 1.165149 0.072 Uiso 0.217(3) 1 calc R U P A 2
C3B C 0.6847(9) 0.7000(8) 1.1069(8) 0.035(4) Uani 0.217(3) 1 d DG U P A 2
C2B C 0.5809(11) 0.7145(7) 1.0507(7) 0.032(3) Uani 0.217(3) 1 d DG U P A 2
C1B C 0.4575(10) 0.6469(9) 1.0142(8) 0.047(4) Uani 0.217(3) 1 d DG U P A 2
C6B C 0.4378(12) 0.5648(9) 1.0340(11) 0.099(11) Uani 0.217(3) 1 d DG U P A 2
H6B H 0.353490 0.518604 1.009016 0.119 Uiso 0.217(3) 1 calc R U P A 2
C5B C 0.5416(16) 0.5503(8) 1.0902(12) 0.088(8) Uani 0.217(3) 1 d DG U P A 2
H5B H 0.528188 0.494220 1.103714 0.106 Uiso 0.217(3) 1 calc R U P A 2

loop_
_atom_site_aniso_label
_atom_site_aniso_U_11
_atom_site_aniso_U_22
_atom_site_aniso_U_33
_atom_site_aniso_U_23
_atom_site_aniso_U_13
_atom_site_aniso_U_12
Au1 0.02043(5) 0.02167(5) 0.01898(5) 0.00497(4) 0.00322(4) 0.00401(4)
Au1A 0.02025(6) 0.02856(6) 0.02409(6) 0.00852(5) -0.00109(4) 0.00459(4)
S1 0.0562(6) 0.0497(6) 0.0377(5) 0.0212(4) 0.0123(4) 0.0084(5)
S1A 0.0450(7) 0.0341(6) 0.0287(6) 0.0129(4) 0.0069(5) 0.0156(5)
N3A 0.0217(12) 0.0251(12) 0.0234(12) 0.0087(10) 0.0020(10) 0.0065(9)
N4 0.0214(11) 0.0177(10) 0.0210(12) 0.0063(9) 0.0018(9) 0.0004(9)
C21A 0.0249(14) 0.0301(15) 0.0230(15) 0.0097(12) 0.0027(12) 0.0024(12)
N3 0.0239(12) 0.0201(11) 0.0212(12) 0.0075(9) 0.0037(9) 0.0030(9)
N1 0.0361(15) 0.0323(14) 0.0333(15) 0.0109(12) 0.0086(12) 0.0079(12)
C2 0.0212(14) 0.0278(15) 0.0378(17) 0.0016(13) 0.0055(13) 0.0070(12)
C8 0.0330(16) 0.0293(15) 0.0198(14) 0.0085(12) 0.0013(12) 0.0029(12)
C7 0.0202(13) 0.0186(12) 0.0244(14) 0.0080(11) 0.0047(11) 0.0045(10)
N4A 0.0201(11) 0.0261(12) 0.0248(13) 0.0094(10) -0.0001(10) 0.0040(10)
C9A 0.0224(14) 0.0319(15) 0.0288(16) 0.0122(13) -0.0023(12) 0.0043(12)
C21 0.0216(13) 0.0206(13) 0.0234(14) 0.0063(11) 0.0007(11) 0.0043(11)
C19 0.0184(13) 0.0170(12) 0.0209(13) 0.0052(10) -0.0012(10) -0.0013(10)
C1 0.0132(12) 0.0211(13) 0.0373(16) -0.0033(12) 0.0102(11) 0.0058(10)
C17A 0.043(2) 0.041(2) 0.070(3) 0.023(2) 0.014(2) -0.0034(17)
C16 0.0309(16) 0.0265(15) 0.0409(19) 0.0102(14) 0.0077(14) 0.0104(13)
C19A 0.0204(13) 0.0225(13) 0.0218(14) 0.0066(11) -0.0016(11) 0.0009(11)
C16A 0.046(2) 0.0377(19) 0.0324(18) 0.0064(15) 0.0149(16) 0.0057(16)
C14 0.0376(17) 0.0200(13) 0.0385(18) 0.0107(13) 0.0133(14) 0.0083(12)
C15A 0.0288(15) 0.0301(15) 0.0315(16) 0.0115(13) 0.0057(13) 0.0103(12)
C25 0.0260(15) 0.0300(15) 0.0362(17) 0.0143(13) 0.0110(13) 0.0096(12)
C20 0.0186(13) 0.0207(12) 0.0207(13) 0.0053(10) -0.0001(10) 0.0020(10)
C27 0.0359(18) 0.0243(15) 0.045(2) 0.0105(14) 0.0157(15) 0.0110(13)
C23A 0.0303(16) 0.0264(14) 0.0271(15) 0.0079(12) 0.0055(12) 0.0092(12)
C8A 0.0258(15) 0.0324(15) 0.0284(16) 0.0142(13) 0.0003(12) 0.0076(12)
C15 0.0285(15) 0.0249(14) 0.0282(15) 0.0099(12) 0.0074(12) 0.0067(12)
C26A 0.0422(19) 0.0280(16) 0.0403(19) 0.0142(14) 0.0094(16) 0.0055(14)
C12 0.0269(15) 0.0261(14) 0.0384(18) 0.0102(13) 0.0115(13) 0.0036(12)
C22 0.0235(14) 0.0233(13) 0.0238(14) 0.0091(11) 0.0029(11) 0.0014(11)
C18 0.0309(17) 0.0327(17) 0.051(2) 0.0119(16) 0.0115(16) 0.0113(14)
C10 0.0251(14) 0.0181(12) 0.0215(14) 0.0083(10) 0.0053(11) 0.0014(10)
C9 0.0277(15) 0.0254(14) 0.0212(14) 0.0051(11) -0.0015(12) 0.0015(12)
C5 0.0353(18) 0.0387(19) 0.0352(18) 0.0048(15) 0.0081(15) 0.0036(15)
N1A 0.0307(18) 0.0288(17) 0.0222(18) 0.0077(14) 0.0027(14) 0.0104(14)
C26 0.0325(17) 0.0287(16) 0.0432(19) 0.0186(14) 0.0133(15) 0.0033(13)
C13 0.0340(17) 0.0217(14) 0.0379(18) 0.0082(13) 0.0123(14) 0.0009(12)
C25A 0.0368(18) 0.0288(16) 0.0291(17) 0.0047(13) 0.0066(14) 0.0057(13)
C13A 0.0282(16) 0.0327(16) 0.047(2) 0.0188(15) 0.0056(14) 0.0038(13)
C11 0.0281(14) 0.0214(13) 0.0269(15) 0.0081(12) 0.0078(12) 0.0061(11)
C22A 0.0257(15) 0.0252(14) 0.0273(15) 0.0090(12) -0.0007(12) 0.0038(12)
C24A 0.0233(14) 0.0289(14) 0.0226(14) 0.0099(12) 0.0013(11) 0.0060(12)
C11A 0.0300(16) 0.0274(15) 0.0299(16) 0.0099(12) 0.0060(13) 0.0060(12)
N2 0.0462(19) 0.0507(19) 0.0353(17) 0.0067(14) 0.0043(14) 0.0058(15)
C20A 0.0235(14) 0.0256(14) 0.0188(13) 0.0036(11) -0.0022(11) 0.0028(11)
C4 0.0382(19) 0.047(2) 0.0280(17) 0.0018(15) 0.0047(15) 0.0075(16)
C14A 0.0286(16) 0.0393(17) 0.0413(19) 0.0199(15) 0.0132(14) 0.0103(14)
C3 0.0340(17) 0.0442(19) 0.0280(16) 0.0070(14) 0.0066(14) 0.0116(15)
C6 0.0323(17) 0.0324(16) 0.0282(16) 0.0056(13) 0.0088(13) 0.0045(13)
C7A 0.0226(13) 0.0229(13) 0.0229(14) 0.0073(11) 0.0038(11) 0.0043(11)
C23 0.0245(14) 0.0269(14) 0.0292(16) 0.0085(12) 0.0086(12) 0.0060(12)
C10A 0.0236(14) 0.0237(13) 0.0254(14) 0.0109(11) 0.0008(11) 0.0038(11)
C24 0.0227(14) 0.0206(13) 0.0258(15) 0.0056(11) 0.0033(11) 0.0049(11)
C18A 0.0395(19) 0.044(2) 0.0381(19) 0.0071(16) 0.0149(16) 0.0144(16)
N2A 0.038(2) 0.043(2) 0.032(2) 0.0114(17) -0.0017(17) 0.0168(17)
C12A 0.0400(19) 0.0252(15) 0.0383(19) 0.0084(14) 0.0056(15) 0.0049(13)
C27A 0.0365(18) 0.0360(17) 0.0327(17) 0.0148(14) 0.0126(14) 0.0136(14)
C3A 0.034(2) 0.036(3) 0.025(2) 0.0111(19) 0.0032(17) 0.0139(19)
C2A 0.0242(18) 0.0289(19) 0.0202(18) 0.0035(15) 0.0052(14) 0.0061(15)
C1A 0.030(2) 0.0135(15) 0.0211(18) 0.0039(14) 0.0133(16) 0.0096(14)
C6A 0.031(2) 0.035(2) 0.033(3) 0.013(2) 0.0052(19) 0.0101(18)
C5A 0.027(2) 0.038(3) 0.052(3) 0.015(2) -0.007(2) -0.009(2)
C4A 0.025(3) 0.054(4) 0.045(3) 0.016(3) -0.007(3) 0.003(2)
C17 0.046(2) 0.0232(16) 0.077(3) 0.0134(18) 0.024(2) 0.0030(15)
S1B 0.056(4) 0.080(5) 0.112(6) 0.056(5) -0.040(4) -0.023(3)
N1B 0.094(13) 0.092(11) 0.083(14) 0.063(11) -0.003(10) 0.025(9)
N2B 0.031(7) 0.035(7) 0.046(8) 0.017(6) -0.004(6) 0.005(5)
C4B 0.060(10) 0.064(9) 0.062(13) 0.039(9) -0.003(9) 0.019(7)
C3B 0.014(6) 0.037(8) 0.045(9) 0.010(7) -0.003(6) -0.002(5)
C2B 0.039(6) 0.049(7) 0.024(6) 0.013(5) 0.021(5) 0.030(5)
C1B 0.035(6) 0.075(9) 0.039(9) 0.021(8) 0.003(6) 0.029(6)
C6B 0.099(14) 0.083(12) 0.100(19) 0.045(13) -0.025(11) 0.012(9)
C5B 0.096(12) 0.073(11) 0.097(14) 0.073(12) -0.005(10) -0.008(8)

loop_
_atom_type_symbol
_atom_type_description
_atom_type_scat_dispersion_real
_atom_type_scat_dispersion_imag
_atom_type_scat_source
C C 0.0033 0.0016 'International Tables Vol C Tables 4.2.6.8 and 6.1.1.4'
H H 0.0000 0.0000 'International Tables Vol C Tables 4.2.6.8 and 6.1.1.4'
Au Au -2.0133 8.8022 'International Tables Vol C Tables 4.2.6.8 and 6.1.1.4'
N N 0.0061 0.0033 'International Tables Vol C Tables 4.2.6.8 and 6.1.1.4'
S S 0.1246 0.1234 'International Tables Vol C Tables 4.2.6.8 and 6.1.1.4'

loop_
_geom_angle_atom_site_label_1
_geom_angle_atom_site_label_2
_geom_angle_atom_site_label_3
_geom_angle
_geom_angle_site_symmetry_1
_geom_angle_site_symmetry_3
_geom_angle_publ_flag
C7 Au1 C1 174.11(12) . . ?
C7A Au1A C1A 170.78(11) . . ?
C7A Au1A C1B 166.6(4) . . ?
N1 S1 N2 102.16(17) . . ?
N1A S1A N2A 101.1(2) . . ?
C8A N3A C10A 124.6(2) . . ?
C7A N3A C8A 111.4(3) . . ?
C7A N3A C10A 123.9(2) . . ?
C7 N4 C19 125.8(2) . . ?
C7 N4 C9 111.4(2) . . ?
C9 N4 C19 122.8(2) . . ?
C22A C21A H21A 119.2 . . ?
C22A C21A C20A 121.7(3) . . ?
C20A C21A H21A 119.2 . . ?
C8 N3 C10 124.2(2) . . ?
C7 N3 C8 111.9(2) . . ?
C7 N3 C10 123.9(2) . . ?
C2 N1 S1 107.3(2) . . ?
N1 C2 C3 111.4(3) . . ?
C1 C2 N1 126.5(3) . . ?
C1 C2 C3 122.1(3) . . ?
N3 C8 H8 126.9 . . ?
C9 C8 N3 106.3(3) . . ?
C9 C8 H8 126.9 . . ?
N4 C7 Au1 132.6(2) . . ?
N3 C7 Au1 123.7(2) . . ?
N3 C7 N4 103.7(2) . . ?
C9A N4A C19A 123.6(2) . . ?
C7A N4A C9A 110.8(2) . . ?
C7A N4A C19A 125.5(2) . . ?
N4A C9A H9A 126.5 . . ?
C8A C9A N4A 107.1(3) . . ?
C8A C9A H9A 126.5 . . ?
C20 C21 H21 119.2 . . ?
C22 C21 H21 119.2 . . ?
C22 C21 C20 121.5(3) . . ?
C20 C19 N4 119.2(3) . . ?
C20 C19 C24 122.5(3) . . ?
C24 C19 N4 118.3(2) . . ?
C2 C1 Au1 126.7(2) . . ?
C2 C1 C6 117.7(3) . . ?
C6 C1 Au1 115.6(2) . . ?
H17A C17A H17B 109.5 . . ?
H17A C17A H17C 109.5 . . ?
H17B C17A H17C 109.5 . . ?
C13A C17A H17A 109.5 . . ?
C13A C17A H17B 109.5 . . ?
C13A C17A H17C 109.5 . . ?
H16D C16 H16E 109.5 . . ?
H16D C16 H16F 109.5 . . ?
H16E C16 H16F 109.5 . . ?
C11 C16 H16D 109.5 . . ?
C11 C16 H16E 109.5 . . ?
C11 C16 H16F 109.5 . . ?
C24A C19A N4A 118.0(3) . . ?
C20A C19A N4A 119.4(3) . . ?
C20A C19A C24A 122.5(3) . . ?
H16A C16A H16B 109.5 . . ?
H16A C16A H16C 109.5 . . ?
H16B C16A H16C 109.5 . . ?
C11A C16A H16A 109.5 . . ?
C11A C16A H16B 109.5 . . ?
C11A C16A H16C 109.5 . . ?
C15 C14 H14 119.0 . . ?
C13 C14 H14 119.0 . . ?
C13 C14 C15 122.0(3) . . ?
C14A C15A C10A 117.2(3) . . ?
C14A C15A C18A 121.3(3) . . ?
C10A C15A C18A 121.4(3) . . ?
H25D C25 H25E 109.5 . . ?
H25D C25 H25F 109.5 . . ?
H25E C25 H25F 109.5 . . ?
C20 C25 H25D 109.5 . . ?
C20 C25 H25E 109.5 . . ?
C20 C25 H25F 109.5 . . ?
C21 C20 C19 117.6(3) . . ?
C21 C20 C25 120.6(3) . . ?
C19 C20 C25 121.8(3) . . ?
H27D C27 H27E 109.5 . . ?
H27D C27 H27F 109.5 . . ?
H27E C27 H27F 109.5 . . ?
C24 C27 H27D 109.5 . . ?
C24 C27 H27E 109.5 . . ?
C24 C27 H27F 109.5 . . ?
C22A C23A H23A 118.9 . . ?
C24A C23A H23A 118.9 . . ?
C24A C23A C22A 122.3(3) . . ?
N3A C8A H8A 126.7 . . ?
C9A C8A N3A 106.5(3) . . ?
C9A C8A H8A 126.7 . . ?
C14 C15 C18 121.2(3) . . ?
C14 C15 C10 117.1(3) . . ?
C10 C15 C18 121.7(3) . . ?
H26A C26A H26B 109.5 . . ?
H26A C26A H26C 109.5 . . ?
H26B C26A H26C 109.5 . . ?
C22A C26A H26A 109.5 . . ?
C22A C26A H26B 109.5 . . ?
C22A C26A H26C 109.5 . . ?
C13 C12 H12 119.0 . . ?
C11 C12 H12 119.0 . . ?
C11 C12 C13 122.0(3) . . ?
C21 C22 C26 120.6(3) . . ?
C21 C22 C23 118.8(3) . . ?
C23 C22 C26 120.6(3) . . ?
C15 C18 H18D 109.5 . . ?
C15 C18 H18E 109.5 . . ?
C15 C18 H18F 109.5 . . ?
H18D C18 H18E 109.5 . . ?
H18D C18 H18F 109.5 . . ?
H18E C18 H18F 109.5 . . ?
C15 C10 N3 118.2(3) . . ?
C11 C10 N3 118.8(2) . . ?
C11 C10 C15 123.0(3) . . ?
N4 C9 H9 126.7 . . ?
C8 C9 N4 106.7(3) . . ?
C8 C9 H9 126.7 . . ?
C4 C5 H5 119.6 . . ?
C4 C5 C6 120.9(3) . . ?
C6 C5 H5 119.6 . . ?
C2A N1A S1A 106.0(3) . . ?
C22 C26 H26D 109.5 . . ?
C22 C26 H26E 109.5 . . ?
C22 C26 H26F 109.5 . . ?
H26D C26 H26E 109.5 . . ?
H26D C26 H26F 109.5 . . ?
H26E C26 H26F 109.5 . . ?
C14 C13 C12 118.4(3) . . ?
C14 C13 C17 120.9(3) . . ?
C12 C13 C17 120.6(3) . . ?
H25A C25A H25B 109.5 . . ?
H25A C25A H25C 109.5 . . ?
H25B C25A H25C 109.5 . . ?
C20A C25A H25A 109.5 . . ?
C20A C25A H25B 109.5 . . ?
C20A C25A H25C 109.5 . . ?
C14A C13A C17A 120.4(3) . . ?
C12A C13A C17A 121.4(4) . . ?
C12A C13A C14A 118.2(3) . . ?
C12 C11 C16 121.1(3) . . ?
C10 C11 C16 121.4(3) . . ?
C10 C11 C12 117.5(3) . . ?
C21A C22A C26A 120.9(3) . . ?
C23A C22A C21A 118.4(3) . . ?
C23A C22A C26A 120.6(3) . . ?
C19A C24A C27A 121.0(3) . . ?
C23A C24A C19A 117.4(3) . . ?
C23A C24A C27A 121.6(3) . . ?
C10A C11A C16A 121.2(3) . . ?
C12A C11A C16A 121.6(3) . . ?
C12A C11A C10A 117.2(3) . . ?
C3 N2 S1 104.8(3) . . ?
C21A C20A C25A 120.6(3) . . ?
C19A C20A C21A 117.7(3) . . ?
C19A C20A C25A 121.7(3) . . ?
C5 C4 H4 121.2 . . ?
C5 C4 C3 117.6(3) . . ?
C3 C4 H4 121.2 . . ?
C15A C14A C13A 122.0(3) . . ?
C15A C14A H14A 119.0 . . ?
C13A C14A H14A 119.0 . . ?
N2 C3 C2 114.3(3) . . ?
N2 C3 C4 125.5(3) . . ?
C4 C3 C2 120.2(3) . . ?
C1 C6 C5 121.5(3) . . ?
C1 C6 H6 119.2 . . ?
C5 C6 H6 119.2 . . ?
N3A C7A Au1A 123.6(2) . . ?
N3A C7A N4A 104.3(2) . . ?
N4A C7A Au1A 132.0(2) . . ?
C22 C23 H23 118.9 . . ?
C24 C23 C22 122.1(3) . . ?
C24 C23 H23 118.9 . . ?
C15A C10A N3A 118.0(3) . . ?
C11A C10A N3A 119.2(3) . . ?
C11A C10A C15A 122.8(3) . . ?
C19 C24 C27 120.9(3) . . ?
C23 C24 C19 117.4(3) . . ?
C23 C24 C27 121.6(3) . . ?
C15A C18A H18A 109.5 . . ?
C15A C18A H18B 109.5 . . ?
C15A C18A H18C 109.5 . . ?
H18A C18A H18B 109.5 . . ?
H18A C18A H18C 109.5 . . ?
H18B C18A H18C 109.5 . . ?
C3A N2A S1A 104.4(3) . . ?
C13A C12A C11A 122.5(3) . . ?
C13A C12A H12A 118.7 . . ?
C11A C12A H12A 118.7 . . ?
C24A C27A H27A 109.5 . . ?
C24A C27A H27B 109.5 . . ?
C24A C27A H27C 109.5 . . ?
H27A C27A H27B 109.5 . . ?
H27A C27A H27C 109.5 . . ?
H27B C27A H27C 109.5 . . ?
N2A C3A C2A 115.4(3) . . ?
N2A C3A C4A 124.6(3) . . ?
C2A C3A C4A 120.0 . . ?
N1A C2A C3A 113.1(2) . . ?
N1A C2A C1A 126.9(2) . . ?
C1A C2A C3A 120.0 . . ?
C2A C1A Au1A 123.67(14) . . ?
C2A C1A C6A 120.0 . . ?
C6A C1A Au1A 116.31(14) . . ?
C1A C6A H6A 120.0 . . ?
C5A C6A C1A 120.0 . . ?
C5A C6A H6A 120.0 . . ?
C6A C5A H5A 120.0 . . ?
C6A C5A C4A 120.0 . . ?
C4A C5A H5A 120.0 . . ?
C3A C4A H4A 120.0 . . ?
C5A C4A C3A 120.0 . . ?
C5A C4A H4A 120.0 . . ?
C13 C17 H17D 109.5 . . ?
C13 C17 H17E 109.5 . . ?
C13 C17 H17F 109.5 . . ?
H17D C17 H17E 109.5 . . ?
H17D C17 H17F 109.5 . . ?
H17E C17 H17F 109.5 . . ?
N2B S1B N1B 97.3(8) . . ?
C2B N1B S1B 110.2(12) . . ?
C3B N2B S1B 104.0(9) . . ?
C3B C4B H4B 120.0 . . ?
C3B C4B C5B 120.0 . . ?
C5B C4B H4B 120.0 . . ?
N2B C3B C4B 123.3(9) . . ?
N2B C3B C2B 116.7(9) . . ?
C4B C3B C2B 120.0 . . ?
N1B C2B C3B 111.7(10) . . ?
N1B C2B C1B 128.1(10) . . ?
C1B C2B C3B 120.0 . . ?
C2B C1B Au1A 118.5(7) . . ?
C6B C1B Au1A 121.5(7) . . ?
C6B C1B C2B 120.0 . . ?
C1B C6B H6B 120.0 . . ?
C5B C6B C1B 120.0 . . ?
C5B C6B H6B 120.0 . . ?
C4B C5B H5B 120.0 . . ?
C6B C5B C4B 120.0 . . ?
C6B C5B H5B 120.0 . . ?

loop_
_geom_bond_atom_site_label_1
_geom_bond_atom_site_label_2
_geom_bond_distance
_geom_bond_site_symmetry_2
_geom_bond_publ_flag
Au1 C7 2.019(3) . ?
Au1 C1 2.099(3) . ?
Au1A C7A 2.020(3) . ?
Au1A C1A 2.128(2) . ?
Au1A C1B 2.107(8) . ?
S1 N1 1.616(3) . ?
S1 N2 1.622(4) . ?
S1A N1A 1.613(4) . ?
S1A N2A 1.617(4) . ?
N3A C8A 1.387(4) . ?
N3A C7A 1.355(4) . ?
N3A C10A 1.440(4) . ?
N4 C7 1.356(4) . ?
N4 C19 1.438(3) . ?
N4 C9 1.386(4) . ?
C21A H21A 0.9500 . ?
C21A C22A 1.392(4) . ?
C21A C20A 1.398(4) . ?
N3 C8 1.382(4) . ?
N3 C7 1.354(4) . ?
N3 C10 1.445(4) . ?
N1 C2 1.360(4) . ?
C2 C1 1.321(5) . ?
C2 C3 1.457(5) . ?
C8 H8 0.9500 . ?
C8 C9 1.346(4) . ?
N4A C9A 1.391(4) . ?
N4A C19A 1.433(4) . ?
N4A C7A 1.359(4) . ?
C9A H9A 0.9500 . ?
C9A C8A 1.340(4) . ?
C21 H21 0.9500 . ?
C21 C20 1.395(4) . ?
C21 C22 1.388(4) . ?
C19 C20 1.397(4) . ?
C19 C24 1.398(4) . ?
C1 C6 1.408(4) . ?
C17A H17A 0.9800 . ?
C17A H17B 0.9800 . ?
C17A H17C 0.9800 . ?
C17A C13A 1.507(5) . ?
C16 H16D 0.9800 . ?
C16 H16E 0.9800 . ?
C16 H16F 0.9800 . ?
C16 C11 1.506(4) . ?
C19A C24A 1.401(4) . ?
C19A C20A 1.389(4) . ?
C16A H16A 0.9800 . ?
C16A H16B 0.9800 . ?
C16A H16C 0.9800 . ?
C16A C11A 1.506(5) . ?
C14 H14 0.9500 . ?
C14 C15 1.391(4) . ?
C14 C13 1.390(5) . ?
C15A C14A 1.389(5) . ?
C15A C10A 1.396(4) . ?
C15A C18A 1.501(5) . ?
C25 H25D 0.9800 . ?
C25 H25E 0.9800 . ?
C25 H25F 0.9800 . ?
C25 C20 1.504(4) . ?
C27 H27D 0.9800 . ?
C27 H27E 0.9800 . ?
C27 H27F 0.9800 . ?
C27 C24 1.508(4) . ?
C23A H23A 0.9500 . ?
C23A C22A 1.389(4) . ?
C23A C24A 1.388(4) . ?
C8A H8A 0.9500 . ?
C15 C18 1.502(4) . ?
C15 C10 1.399(4) . ?
C26A H26A 0.9800 . ?
C26A H26B 0.9800 . ?
C26A H26C 0.9800 . ?
C26A C22A 1.507(4) . ?
C12 H12 0.9500 . ?
C12 C13 1.391(4) . ?
C12 C11 1.389(4) . ?
C22 C26 1.509(4) . ?
C22 C23 1.389(4) . ?
C18 H18D 0.9800 . ?
C18 H18E 0.9800 . ?
C18 H18F 0.9800 . ?
C10 C11 1.385(4) . ?
C9 H9 0.9500 . ?
C5 H5 0.9500 . ?
C5 C4 1.357(5) . ?
C5 C6 1.437(5) . ?
N1A C2A 1.341(4) . ?
C26 H26D 0.9800 . ?
C26 H26E 0.9800 . ?
C26 H26F 0.9800 . ?
C13 C17 1.505(5) . ?
C25A H25A 0.9800 . ?
C25A H25B 0.9800 . ?
C25A H25C 0.9800 . ?
C25A C20A 1.507(4) . ?
C13A C14A 1.390(5) . ?
C13A C12A 1.381(5) . ?
C24A C27A 1.506(4) . ?
C11A C10A 1.389(4) . ?
C11A C12A 1.386(5) . ?
N2 C3 1.374(5) . ?
C4 H4 0.9500 . ?
C4 C3 1.413(5) . ?
C14A H14A 0.9500 . ?
C6 H6 0.9500 . ?
C23 H23 0.9500 . ?
C23 C24 1.385(4) . ?
C18A H18A 0.9800 . ?
C18A H18B 0.9800 . ?
C18A H18C 0.9800 . ?
N2A C3A 1.347(4) . ?
C12A H12A 0.9500 . ?
C27A H27A 0.9800 . ?
C27A H27B 0.9800 . ?
C27A H27C 0.9800 . ?
C3A C2A 1.3900 . ?
C3A C4A 1.3900 . ?
C2A C1A 1.3900 . ?
C1A C6A 1.3900 . ?
C6A H6A 0.9500 . ?
C6A C5A 1.3900 . ?
C5A H5A 0.9500 . ?
C5A C4A 1.3900 . ?
C4A H4A 0.9500 . ?
C17 H17D 0.9800 . ?
C17 H17E 0.9800 . ?
C17 H17F 0.9800 . ?
S1B N1B 1.640(16) . ?
S1B N2B 1.626(13) . ?
N1B C2B 1.246(14) . ?
N2B C3B 1.336(13) . ?
C4B H4B 0.9500 . ?
C4B C3B 1.3900 . ?
C4B C5B 1.3900 . ?
C3B C2B 1.3900 . ?
C2B C1B 1.3900 . ?
C1B C6B 1.3900 . ?
C6B H6B 0.9500 . ?
C6B C5B 1.3900 . ?
C5B H5B 0.9500 . ?

loop_
_geom_torsion_atom_site_label_1
_geom_torsion_atom_site_label_2
_geom_torsion_atom_site_label_3
_geom_torsion_atom_site_label_4
_geom_torsion
_geom_torsion_site_symmetry_1
_geom_torsion_site_symmetry_2
_geom_torsion_site_symmetry_3
_geom_torsion_site_symmetry_4
_geom_torsion_publ_flag
Au1 C1 C6 C5 -179.1(3) . . . . ?
Au1A C1A C6A C5A -178.3(2) . . . . ?
Au1A C1B C6B C5B -179.7(10) . . . . ?
S1 N1 C2 C1 -178.1(3) . . . . ?
S1 N1 C2 C3 1.3(3) . . . . ?
S1 N2 C3 C2 0.5(4) . . . . ?
S1 N2 C3 C4 -179.3(3) . . . . ?
S1A N1A C2A C3A -1.1(3) . . . . ?
S1A N1A C2A C1A 178.3(2) . . . . ?
S1A N2A C3A C2A 0.0(4) . . . . ?
S1A N2A C3A C4A -178.65(19) . . . . ?
N4 C19 C20 C21 -176.5(2) . . . . ?
N4 C19 C20 C25 1.8(4) . . . . ?
N4 C19 C24 C27 -2.7(4) . . . . ?
N4 C19 C24 C23 176.2(3) . . . . ?
N3 C8 C9 N4 -0.4(3) . . . . ?
N3 C10 C11 C16 -3.0(4) . . . . ?
N3 C10 C11 C12 177.5(3) . . . . ?
N1 S1 N2 C3 0.3(3) . . . . ?
N1 C2 C1 Au1 0.4(5) . . . . ?
N1 C2 C1 C6 179.1(3) . . . . ?
N1 C2 C3 N2 -1.2(4) . . . . ?
N1 C2 C3 C4 178.6(3) . . . . ?
C2 C1 C6 C5 2.0(5) . . . . ?
C8 N3 C7 Au1 -178.4(2) . . . . ?
C8 N3 C7 N4 0.6(3) . . . . ?
C8 N3 C10 C15 83.7(4) . . . . ?
C8 N3 C10 C11 -94.9(3) . . . . ?
C7 N4 C19 C20 -103.3(3) . . . . ?
C7 N4 C19 C24 79.2(4) . . . . ?
C7 N4 C9 C8 0.7(3) . . . . ?
C7 N3 C8 C9 -0.1(4) . . . . ?
C7 N3 C10 C15 -95.4(3) . . . . ?
C7 N3 C10 C11 85.9(4) . . . . ?
N4A C9A C8A N3A -0.1(4) . . . . ?
N4A C19A C24A C23A -176.3(3) . . . . ?
N4A C19A C24A C27A 3.7(4) . . . . ?
N4A C19A C20A C21A 177.7(3) . . . . ?
N4A C19A C20A C25A -1.5(4) . . . . ?
C9A N4A C19A C24A 94.6(4) . . . . ?
C9A N4A C19A C20A -82.7(4) . . . . ?
C9A N4A C7A Au1A 177.8(2) . . . . ?
C9A N4A C7A N3A -0.3(3) . . . . ?
C21 C22 C23 C24 1.6(5) . . . . ?
C19 N4 C7 Au1 0.4(4) . . . . ?
C19 N4 C7 N3 -178.4(2) . . . . ?
C19 N4 C9 C8 178.5(3) . . . . ?
C1 C2 C3 N2 178.3(3) . . . . ?
C1 C2 C3 C4 -1.9(5) . . . . ?
C17A C13A C14A C15A -177.7(3) . . . . ?
C17A C13A C12A C11A 177.0(3) . . . . ?
C19A N4A C9A C8A -176.2(3) . . . . ?
C19A N4A C7A Au1A -5.8(5) . . . . ?
C19A N4A C7A N3A 176.1(3) . . . . ?
C16A C11A C10A N3A 1.5(4) . . . . ?
C16A C11A C10A C15A -178.5(3) . . . . ?
C16A C11A C12A C13A 180.0(3) . . . . ?
C14 C15 C10 N3 -177.3(3) . . . . ?
C14 C15 C10 C11 1.3(5) . . . . ?
C20 C21 C22 C26 176.6(3) . . . . ?
C20 C21 C22 C23 -2.0(4) . . . . ?
C20 C19 C24 C27 179.9(3) . . . . ?
C20 C19 C24 C23 -1.2(4) . . . . ?
C8A N3A C7A Au1A -178.0(2) . . . . ?
C8A N3A C7A N4A 0.2(3) . . . . ?
C8A N3A C10A C15A -86.0(4) . . . . ?
C8A N3A C10A C11A 94.0(4) . . . . ?
C15 C14 C13 C12 -1.2(5) . . . . ?
C15 C14 C13 C17 177.0(3) . . . . ?
C15 C10 C11 C16 178.4(3) . . . . ?
C15 C10 C11 C12 -1.2(5) . . . . ?
C22 C21 C20 C19 0.8(4) . . . . ?
C22 C21 C20 C25 -177.5(3) . . . . ?
C22 C23 C24 C19 0.0(5) . . . . ?
C22 C23 C24 C27 178.8(3) . . . . ?
C18 C15 C10 N3 3.5(4) . . . . ?
C18 C15 C10 C11 -177.9(3) . . . . ?
C10 N3 C8 C9 -179.3(3) . . . . ?
C10 N3 C7 Au1 0.8(4) . . . . ?
C10 N3 C7 N4 179.8(2) . . . . ?
C9 N4 C7 Au1 178.0(2) . . . . ?
C9 N4 C7 N3 -0.8(3) . . . . ?
C9 N4 C19 C20 79.3(4) . . . . ?
C9 N4 C19 C24 -98.2(3) . . . . ?
C5 C4 C3 C2 2.4(5) . . . . ?
C5 C4 C3 N2 -177.8(4) . . . . ?
N1A S1A N2A C3A -0.6(3) . . . . ?
N1A C2A C1A Au1A -1.2(4) . . . . ?
N1A C2A C1A C6A -179.4(3) . . . . ?
C26 C22 C23 C24 -177.0(3) . . . . ?
C13 C14 C15 C18 179.1(3) . . . . ?
C13 C14 C15 C10 -0.1(5) . . . . ?
C13 C12 C11 C16 -179.8(3) . . . . ?
C13 C12 C11 C10 -0.3(5) . . . . ?
C11 C12 C13 C14 1.4(5) . . . . ?
C11 C12 C13 C17 -176.8(3) . . . . ?
C22A C21A C20A C19A -1.7(4) . . . . ?
C22A C21A C20A C25A 177.5(3) . . . . ?
C22A C23A C24A C19A -1.3(4) . . . . ?
C22A C23A C24A C27A 178.7(3) . . . . ?
C24A C19A C20A C21A 0.6(4) . . . . ?
C24A C19A C20A C25A -178.6(3) . . . . ?
C24A C23A C22A C21A 0.3(5) . . . . ?
C24A C23A C22A C26A 179.1(3) . . . . ?
N2 S1 N1 C2 -1.0(3) . . . . ?
C20A C21A C22A C23A 1.3(5) . . . . ?
C20A C21A C22A C26A -177.5(3) . . . . ?
C20A C19A C24A C23A 0.9(4) . . . . ?
C20A C19A C24A C27A -179.1(3) . . . . ?
C4 C5 C6 C1 -1.4(5) . . . . ?
C14A C15A C10A N3A 178.6(3) . . . . ?
C14A C15A C10A C11A -1.4(5) . . . . ?
C14A C13A C12A C11A -1.4(5) . . . . ?
C3 C2 C1 Au1 -179.0(2) . . . . ?
C3 C2 C1 C6 -0.3(4) . . . . ?
C6 C5 C4 C3 -0.8(5) . . . . ?
C7A N3A C8A C9A -0.1(4) . . . . ?
C7A N3A C10A C15A 90.6(4) . . . . ?
C7A N3A C10A C11A -89.4(4) . . . . ?
C7A N4A C9A C8A 0.3(4) . . . . ?
C7A N4A C19A C24A -81.4(4) . . . . ?
C7A N4A C19A C20A 101.3(4) . . . . ?
C10A N3A C8A C9A 176.9(3) . . . . ?
C10A N3A C7A Au1A 5.0(4) . . . . ?
C10A N3A C7A N4A -176.7(3) . . . . ?
C10A C15A C14A C13A 0.7(5) . . . . ?
C10A C11A C12A C13A 0.7(5) . . . . ?
C24 C19 C20 C21 0.8(4) . . . . ?
C24 C19 C20 C25 179.1(3) . . . . ?
C18A C15A C14A C13A -178.1(3) . . . . ?
C18A C15A C10A N3A -2.7(4) . . . . ?
C18A C15A C10A C11A 177.3(3) . . . . ?
N2A S1A N1A C2A 1.0(3) . . . . ?
N2A C3A C2A N1A 0.8(4) . . . . ?
N2A C3A C2A C1A -178.7(3) . . . . ?
N2A C3A C4A C5A 178.6(4) . . . . ?
C12A C13A C14A C15A 0.7(5) . . . . ?
C12A C11A C10A N3A -179.2(3) . . . . ?
C12A C11A C10A C15A 0.8(5) . . . . ?
C3A C2A C1A Au1A 178.2(2) . . . . ?
C3A C2A C1A C6A 0.0 . . . . ?
C2A C3A C4A C5A 0.0 . . . . ?
C2A C1A C6A C5A 0.0 . . . . ?
C1A C6A C5A C4A 0.0 . . . . ?
C6A C5A C4A C3A 0.0 . . . . ?
C4A C3A C2A N1A 179.5(3) . . . . ?
C4A C3A C2A C1A 0.0 . . . . ?
S1B N1B C2B C3B -3(3) . . . . ?
S1B N1B C2B C1B -177.9(11) . . . . ?
S1B N2B C3B C4B 177.1(9) . . . . ?
S1B N2B C3B C2B -1.2(19) . . . . ?
N1B S1B N2B C3B 0(2) . . . . ?
N1B C2B C1B Au1A -5(2) . . . . ?
N1B C2B C1B C6B 175(2) . . . . ?
N2B S1B N1B C2B 2(3) . . . . ?
N2B C3B C2B N1B 3(2) . . . . ?
N2B C3B C2B C1B 178.3(17) . . . . ?
C4B C3B C2B N1B -176(2) . . . . ?
C4B C3B C2B C1B 0.0 . . . . ?
C3B C4B C5B C6B 0.0 . . . . ?
C3B C2B C1B Au1A 179.8(10) . . . . ?
C3B C2B C1B C6B 0.0 . . . . ?
C2B C1B C6B C5B 0.0 . . . . ?
C1B C6B C5B C4B 0.0 . . . . ?
C5B C4B C3B N2B -178.2(18) . . . . ?
C5B C4B C3B C2B 0.0 . . . . ?
